data_4503349
loop_
_publ_author_name
'Aburaya, Kazuaki'
'Nakano, Kazunori'
'Sada, Kazuki'
'Yoswathananont, Nungruethai'
'Shigesato, Masashi'
'Hisaki, Ichiro'
'Tohnai, Norimitsu'
'Miyata, Mikiji'

_publ_section_title
;
 Importance of Weak Hydrogen Bonds in the Formation of Cholamide Inclusion
 Crystals with Aromatic Guests
;
_journal_issue 3
_journal_name_full 'Crystal Growth &amp; Design'
_journal_page_first 1013
_journal_paper_doi 10.1021/cg701011r
_journal_volume 8
_journal_year 2008
_chemical_formula_sum 'C30 H45 Br Cl N O4'
_chemical_formula_weight 599.05
_space_group_IT_number 4
_symmetry_cell_setting monoclinic
_symmetry_Int_Tables_number 4
_symmetry_space_group_name_Hall 'P 2yb'
_symmetry_space_group_name_H-M 'P 1 21 1'
_cell_angle_alpha 90
_cell_angle_beta 108.286(7)
_cell_angle_gamma 90
_cell_formula_units_Z 2
_cell_length_a 12.191(2)
_cell_length_b 7.948(2)
_cell_length_c 16.062(3)
_cell_measurement_reflns_used 3505
_cell_measurement_temperature 203.2
_cell_measurement_theta_max 49.9
_cell_measurement_theta_min 6.8
_cell_volume 1477.7(5)
_computing_cell_refinement PROCESS-AUTO
_computing_data_collection PROCESS-AUTO
_computing_data_reduction 'teXsan Ver. 1.10'
_computing_publication_material 'teXsan Ver. 1.10'
_computing_structure_refinement 'teXsan Ver. 1.10'
_computing_structure_solution SIR92
_diffrn_measured_fraction_theta_full 0.9473
_diffrn_measured_fraction_theta_max 0.9473
_diffrn_measurement_device_type 'Rigaku RAXIS-RAPID Imaging Plate'
_diffrn_measurement_method \w
_diffrn_radiation_type 'Cu K\a'
_diffrn_radiation_wavelength 1.5418
_diffrn_reflns_av_R_equivalents 0.057
_diffrn_reflns_limit_h_max 14
_diffrn_reflns_limit_h_min -14
_diffrn_reflns_limit_k_max 8
_diffrn_reflns_limit_k_min -8
_diffrn_reflns_limit_l_max 18
_diffrn_reflns_limit_l_min -18
_diffrn_reflns_number 12631
_diffrn_reflns_theta_full 68.24
_diffrn_reflns_theta_max 68.24
_exptl_absorpt_coefficient_mu 3.000
_exptl_absorpt_correction_T_max 0.720
_exptl_absorpt_correction_T_min 0.394
_exptl_absorpt_correction_type integration
_exptl_absorpt_process_details '(Higashi, 1999)'
_exptl_crystal_colour colorless
_exptl_crystal_density_diffrn 1.346
_exptl_crystal_density_method 'not measured'
_exptl_crystal_description needle
_exptl_crystal_size_max 0.500
_exptl_crystal_size_mid 0.150
_exptl_crystal_size_min 0.150
_refine_diff_density_max 1.01
_refine_diff_density_min -0.89
_refine_ls_abs_structure_Flack 0.3(1)
_refine_ls_extinction_method none
_refine_ls_goodness_of_fit_ref 1.445
_refine_ls_hydrogen_treatment noref
_refine_ls_number_parameters 335
_refine_ls_number_reflns 2771
_refine_ls_R_factor_gt 0.0898
_refine_ls_shift/su_max 0.0001
_refine_ls_structure_factor_coef Fsqd
_refine_ls_weighting_details 'w = 1/[\s^2^(Fo^2^) + (0.05000(Max(Fo^2^,0) + 2Fc^2^)/3)^2^]'
_refine_ls_weighting_scheme calc
_refine_ls_wR_factor_ref 0.2196
_reflns_number_gt 1575
_reflns_number_total 2771
_reflns_threshold_expression F^2^>2.0\s(F^2^)
_cod_data_source_file cg701011r-file003.cif
_cod_data_source_block CAM18
_cod_original_cell_volume 1477.8(5)
_cod_original_formula_sum 'C30 H45 Br Cl N O4 '
_cod_database_code 4503349

loop_
_symmetry_equiv_pos_as_xyz
x,y,z
-x,1/2+y,-z

loop_
_atom_site_label
_atom_site_type_symbol
_atom_site_fract_x
_atom_site_fract_y
_atom_site_fract_z
_atom_site_U_iso_or_equiv
_atom_site_adp_type
_atom_site_occupancy
_atom_site_calc_flag
Br(1) Br -0.9259(3) -0.164(2) 0.1245(2) 0.185(1) Uani 1.00 d
Cl(1) Cl -1.0851(3) -0.147(3) -0.2360(2) 0.0851(10) Uani 1.00 d
O(1) O -1.1059(5) -0.097(2) -0.6032(5) 0.055(2) Uani 1.00 d
O(2) O -0.7630(5) 0.129(2) -0.3853(4) 0.039(2) Uani 1.00 d
O(3) O -0.7090(5) -0.401(2) -0.2856(4) 0.042(2) Uani 1.00 d
O(4) O -0.2859(7) -0.154(3) 0.1616(4) 0.066(2) Uani 1.00 d
N(1) N -0.2152(8) -0.404(3) 0.2103(5) 0.056(2) Uani 1.00 d
C(1) C -0.8290(8) -0.309(3) -0.5964(6) 0.039(2) Uani 1.00 d
C(2) C -0.9478(8) -0.293(3) -0.5875(6) 0.041(2) Uani 1.00 d
C(3) C -0.9974(8) -0.116(3) -0.6206(6) 0.044(2) Uani 1.00 d
C(4) C -0.9130(8) 0.014(3) -0.5702(6) 0.039(2) Uani 1.00 d
C(5) C -0.7889(8) -0.002(3) -0.5750(5) 0.033(2) Uani 1.00 d
C(6) C -0.7121(7) 0.136(3) -0.5231(6) 0.038(2) Uani 1.00 d
C(7) C -0.6711(8) 0.112(3) -0.4229(6) 0.038(2) Uani 1.00 d
C(8) C -0.6187(7) -0.062(3) -0.3981(5) 0.031(2) Uani 1.00 d
C(9) C -0.7021(7) -0.203(3) -0.4467(5) 0.026(2) Uani 1.00 d
C(10) C -0.7392(8) -0.186(3) -0.5488(5) 0.033(2) Uani 1.00 d
C(11) C -0.6493(8) -0.374(3) -0.4130(5) 0.032(2) Uani 1.00 d
C(12) C -0.6100(7) -0.398(3) -0.3148(5) 0.032(2) Uani 1.00 d
C(13) C -0.5234(7) -0.257(3) -0.2699(5) 0.029(2) Uani 1.00 d
C(14) C -0.5849(8) -0.091(3) -0.3006(5) 0.035(2) Uani 1.00 d
C(15) C -0.5062(9) 0.040(3) -0.2416(6) 0.045(3) Uani 1.00 d
C(16) C -0.4581(9) -0.051(3) -0.1530(6) 0.046(2) Uani 1.00 d
C(17) C -0.4937(7) -0.240(3) -0.1670(5) 0.034(2) Uani 1.00 d
C(18) C -0.4113(8) -0.280(3) -0.2916(5) 0.045(3) Uani 1.00 d
C(19) C -0.6341(9) -0.205(3) -0.5818(6) 0.049(3) Uani 1.00 d
C(20) C -0.4034(8) -0.350(3) -0.1066(5) 0.039(2) Uani 1.00 d
C(21) C -0.429(1) -0.536(3) -0.1221(7) 0.063(3) Uani 1.00 d
C(22) C -0.3847(8) -0.303(3) -0.0092(5) 0.045(2) Uani 1.00 d
C(23) C -0.2715(9) -0.352(3) 0.0555(5) 0.054(3) Uani 1.00 d
C(24) C -0.2585(9) -0.293(3) 0.1469(5) 0.046(2) Uani 1.00 d
C(25) C -0.976(1) -0.211(3) -0.1407(9) 0.077(3) Uani 1.00 d
C(26) C -0.990(1) -0.167(3) -0.0536(9) 0.079(4) Uani 1.00 d
C(27) C -0.912(1) -0.219(3) 0.018(1) 0.097(4) Uani 1.00 d
C(28) C -0.814(1) -0.313(3) 0.012(1) 0.105(5) Uani 1.00 d
C(29) C -0.807(2) -0.352(3) -0.072(2) 0.120(7) Uani 1.00 d
C(30) C -0.889(2) -0.301(3) -0.147(2) 0.117(7) Uani 1.00 d
H(1) H -0.8010 -0.4229 -0.5760 0.0467 Uiso 1.00 calc
H(2) H -0.8370 -0.3047 -0.6569 0.0467 Uiso 1.00 calc
H(3) H -0.9968 -0.3825 -0.6216 0.0493 Uiso 1.00 calc
H(4) H -0.9434 -0.3108 -0.5277 0.0493 Uiso 1.00 calc
H(5) H -1.0087 -0.1108 -0.6816 0.0530 Uiso 1.00 calc
H(6) H -0.9415 0.1166 -0.5922 0.0472 Uiso 1.00 calc
H(7) H -0.9090 0.0013 -0.5102 0.0472 Uiso 1.00 calc
H(8) H -0.7934 0.0085 -0.6346 0.0395 Uiso 1.00 calc
H(9) H -0.6457 0.1385 -0.5418 0.0458 Uiso 1.00 calc
H(10) H -0.7540 0.2337 -0.5358 0.0458 Uiso 1.00 calc
H(11) H -0.6137 0.1889 -0.3976 0.0458 Uiso 1.00 calc
H(12) H -0.5508 -0.0740 -0.4150 0.0372 Uiso 1.00 calc
H(13) H -0.7705 -0.1979 -0.4306 0.0317 Uiso 1.00 calc
H(14) H -0.7057 -0.4635 -0.4379 0.0385 Uiso 1.00 calc
H(15) H -0.5843 -0.3959 -0.4327 0.0385 Uiso 1.00 calc
H(16) H -0.5716 -0.5084 -0.3013 0.0387 Uiso 1.00 calc
H(17) H -0.6543 -0.0982 -0.2857 0.0415 Uiso 1.00 calc
H(18) H -0.4457 0.0654 -0.2639 0.0537 Uiso 1.00 calc
H(19) H -0.5489 0.1312 -0.2362 0.0537 Uiso 1.00 calc
H(20) H -0.3764 -0.0469 -0.1325 0.0553 Uiso 1.00 calc
H(21) H -0.4895 -0.0075 -0.1115 0.0553 Uiso 1.00 calc
H(22) H -0.5633 -0.2596 -0.1531 0.0407 Uiso 1.00 calc
H(23) H -0.3781 -0.3916 -0.2698 0.0545 Uiso 1.00 calc
H(24) H -0.4270 -0.2825 -0.3534 0.0545 Uiso 1.00 calc
H(25) H -0.3587 -0.1985 -0.2652 0.0545 Uiso 1.00 calc
H(26) H -0.6028 -0.3201 -0.5691 0.0584 Uiso 1.00 calc
H(27) H -0.6571 -0.1919 -0.6435 0.0584 Uiso 1.00 calc
H(28) H -0.5767 -0.1296 -0.5535 0.0584 Uiso 1.00 calc
H(29) H -0.3327 -0.3341 -0.1180 0.0459 Uiso 1.00 calc
H(30) H -0.4998 -0.5672 -0.1116 0.0763 Uiso 1.00 calc
H(31) H -0.4358 -0.5685 -0.1812 0.0763 Uiso 1.00 calc
H(32) H -0.3685 -0.6054 -0.0837 0.0763 Uiso 1.00 calc
H(33) H -0.3924 -0.1899 -0.0062 0.0544 Uiso 1.00 calc
H(34) H -0.4440 -0.3619 0.0080 0.0544 Uiso 1.00 calc
H(35) H -0.2650 -0.4760 0.0562 0.0656 Uiso 1.00 calc
H(36) H -0.2112 -0.3088 0.0376 0.0656 Uiso 1.00 calc
H(37) H -1.1389 0.0033 -0.6245 0.0665 Uiso 1.00 calc
H(38) H -0.7969 0.2323 -0.3985 0.0469 Uiso 1.00 calc
H(39) H -0.6828 -0.4819 -0.2221 0.1096 Uiso 1.00 calc
H(40) H -0.2058 -0.3768 0.2696 0.0689 Uiso 1.00 calc
H(41) H -0.1954 -0.5174 0.1972 0.0689 Uiso 1.00 calc
H(42) H -1.0547 -0.1082 -0.0505 0.0949 Uiso 1.00 calc
H(43) H -0.7561 -0.3539 0.0642 0.1257 Uiso 1.00 calc
H(44) H -0.7428 -0.4205 -0.0769 0.1417 Uiso 1.00 calc
H(45) H -0.8821 -0.3353 -0.2024 0.1370 Uiso 1.00 calc

loop_
_atom_site_aniso_label
_atom_site_aniso_U_11
_atom_site_aniso_U_22
_atom_site_aniso_U_33
_atom_site_aniso_U_12
_atom_site_aniso_U_13
_atom_site_aniso_U_23
Br(1) 0.246(4) 0.189(3) 0.130(2) 0.054(3) 0.072(2) 0.022(2)
Cl(1) 0.073(2) 0.093(2) 0.069(2) -0.012(2) -0.007(1) 0.011(2)
O(1) 0.032(3) 0.040(4) 0.088(5) 0.002(3) 0.010(3) 0.012(4)
O(2) 0.050(3) 0.031(3) 0.042(3) 0.008(3) 0.022(3) 0.006(3)
O(3) 0.034(3) 0.049(4) 0.039(3) -0.012(3) 0.005(2) 0.003(3)
O(4) 0.095(6) 0.062(4) 0.040(4) 0.014(5) 0.019(4) -0.006(4)
N(1) 0.068(5) 0.063(6) 0.033(4) 0.013(5) 0.009(4) -0.003(3)
C(1) 0.045(4) 0.039(5) 0.035(4) -0.004(4) 0.013(4) -0.003(4)
C(2) 0.041(4) 0.039(4) 0.041(5) -0.012(4) 0.007(4) -0.007(4)
C(3) 0.044(4) 0.045(4) 0.043(5) -0.001(4) 0.011(4) 0.006(4)
C(4) 0.047(4) 0.030(5) 0.042(5) 0.010(4) 0.015(4) 0.009(4)
C(5) 0.048(4) 0.033(4) 0.021(4) 0.008(3) 0.015(3) 0.007(3)
C(6) 0.034(4) 0.038(5) 0.040(4) -0.001(4) 0.009(3) 0.014(4)
C(7) 0.042(4) 0.033(4) 0.038(4) 0.002(4) 0.012(3) -0.002(4)
C(8) 0.032(4) 0.031(3) 0.033(3) -0.008(3) 0.015(3) -0.003(3)
C(9) 0.030(4) 0.028(3) 0.024(3) 0.000(3) 0.012(3) -0.003(3)
C(10) 0.042(4) 0.031(4) 0.025(3) 0.003(3) 0.010(3) 0.004(4)
C(11) 0.042(5) 0.024(4) 0.029(3) -0.005(4) 0.010(3) -0.006(4)
C(12) 0.040(4) 0.027(4) 0.028(3) -0.004(4) 0.007(3) -0.010(4)
C(13) 0.032(4) 0.032(4) 0.020(3) -0.004(3) 0.005(3) -0.004(3)
C(14) 0.046(5) 0.030(4) 0.033(3) 0.000(3) 0.019(3) -0.003(3)
C(15) 0.050(6) 0.039(5) 0.041(5) -0.006(4) 0.008(4) -0.006(4)
C(16) 0.063(6) 0.041(4) 0.035(4) -0.013(5) 0.016(4) -0.011(4)
C(17) 0.037(4) 0.040(4) 0.022(3) -0.006(4) 0.005(3) -0.010(3)
C(18) 0.037(4) 0.072(7) 0.031(4) 0.001(5) 0.016(4) -0.018(5)
C(19) 0.051(5) 0.068(7) 0.042(4) 0.006(6) 0.032(4) 0.004(5)
C(20) 0.042(4) 0.052(4) 0.020(3) 0.002(4) 0.006(3) -0.006(4)
C(21) 0.079(8) 0.053(5) 0.044(6) -0.013(7) -0.001(5) -0.002(6)
C(22) 0.050(5) 0.066(7) 0.020(3) 0.000(5) 0.012(3) -0.009(4)
C(23) 0.059(5) 0.077(8) 0.022(3) 0.018(6) 0.006(3) -0.008(5)
C(24) 0.050(5) 0.066(5) 0.022(3) 0.001(5) 0.009(4) -0.008(3)
C(25) 0.063(6) 0.055(7) 0.092(5) -0.012(5) -0.006(4) 0.012(6)
C(26) 0.065(7) 0.064(8) 0.110(7) 0.012(7) 0.030(6) 0.010(8)
C(27) 0.087(9) 0.054(8) 0.132(5) 0.033(7) 0.009(7) 0.025(8)
C(28) 0.059(7) 0.043(7) 0.18(1) 0.008(6) -0.012(8) 0.031(9)
C(29) 0.11(1) 0.057(9) 0.22(2) 0.006(10) 0.09(1) -0.02(1)
C(30) 0.10(1) 0.058(9) 0.22(2) 0.001(8) 0.09(1) -0.03(1)

loop_
_atom_type_symbol
_atom_type_description
_atom_type_scat_dispersion_real
_atom_type_scat_dispersion_imag
_atom_type_scat_source
C C 0.018 0.009
;International Tables for Crystallography
(1992, Vol. C, Tables 4.2.6.8 and 6.1.1.1)
;
H H 0.000 0.000
;International Tables for Crystallography
(1992, Vol. C, Table 6.1.1.2)
;
O O 0.049 0.032
;International Tables for Crystallography
(1992, Vol. C, Tables 4.2.6.8 and 6.1.1.1)
;
N N 0.031 0.018
;International Tables for Crystallography
(1992, Vol. C, Tables 4.2.6.8 and 6.1.1.1)
;
Br Br -0.676 1.280
;International Tables for Crystallography
(1992, Vol. C, Tables 4.2.6.8 and 6.1.1.1)
;
Cl Cl 0.364 0.702
;International Tables for Crystallography
(1992, Vol. C, Tables 4.2.6.8 and 6.1.1.1)
;

loop_
_geom_angle_atom_site_label_1
_geom_angle_atom_site_label_2
_geom_angle_atom_site_label_3
_geom_angle
_geom_angle_site_symmetry_2
_geom_angle_site_symmetry_3
_geom_angle_publ_flag
C(2) C(1) C(10) 118.1(10) 1_555 1_555 yes
C(1) C(2) C(3) 109.1(10) 1_555 1_555 yes
O(1) C(3) C(2) 108.0(10) 1_555 1_555 yes
O(1) C(3) C(4) 109.8(10) 1_555 1_555 yes
C(2) C(3) C(4) 108.1(8) 1_555 1_555 yes
C(3) C(4) C(5) 115.5(10) 1_555 1_555 yes
C(4) C(5) C(6) 110.9(9) 1_555 1_555 yes
C(4) C(5) C(10) 111.3(9) 1_555 1_555 yes
C(6) C(5) C(10) 113.8(8) 1_555 1_555 yes
C(5) C(6) C(7) 115.2(9) 1_555 1_555 yes
O(2) C(7) C(6) 112.8(9) 1_555 1_555 yes
O(2) C(7) C(8) 107.1(9) 1_555 1_555 yes
C(6) C(7) C(8) 111.0(10) 1_555 1_555 yes
C(7) C(8) C(9) 111.7(8) 1_555 1_555 yes
C(7) C(8) C(14) 111.5(9) 1_555 1_555 yes
C(9) C(8) C(14) 109.5(8) 1_555 1_555 yes
C(8) C(9) C(10) 113.0(8) 1_555 1_555 yes
C(8) C(9) C(11) 109.2(7) 1_555 1_555 yes
C(10) C(9) C(11) 113.7(8) 1_555 1_555 yes
C(1) C(10) C(5) 108.0(8) 1_555 1_555 yes
C(1) C(10) C(9) 113.8(9) 1_555 1_555 yes
C(1) C(10) C(19) 108.4(10) 1_555 1_555 yes
C(5) C(10) C(9) 108.7(8) 1_555 1_555 yes
C(5) C(10) C(19) 106.9(9) 1_555 1_555 yes
C(9) C(10) C(19) 110.7(8) 1_555 1_555 yes
C(9) C(11) C(12) 116.1(8) 1_555 1_555 yes
O(3) C(12) C(11) 108.8(8) 1_555 1_555 yes
O(3) C(12) C(13) 112.4(8) 1_555 1_555 yes
C(11) C(12) C(13) 110.1(9) 1_555 1_555 yes
C(12) C(13) C(14) 106.3(7) 1_555 1_555 yes
C(12) C(13) C(17) 116.4(8) 1_555 1_555 yes
C(12) C(13) C(18) 109.4(9) 1_555 1_555 yes
C(14) C(13) C(17) 101.2(8) 1_555 1_555 yes
C(14) C(13) C(18) 114.8(10) 1_555 1_555 yes
C(17) C(13) C(18) 108.7(8) 1_555 1_555 yes
C(8) C(14) C(13) 114.6(9) 1_555 1_555 yes
C(8) C(14) C(15) 117.1(9) 1_555 1_555 yes
C(13) C(14) C(15) 103.8(8) 1_555 1_555 yes
C(14) C(15) C(16) 103.8(10) 1_555 1_555 yes
C(15) C(16) C(17) 108.1(9) 1_555 1_555 yes
C(13) C(17) C(16) 101.2(9) 1_555 1_555 yes
C(13) C(17) C(20) 120.5(9) 1_555 1_555 yes
C(16) C(17) C(20) 110.8(9) 1_555 1_555 yes
C(17) C(20) C(21) 113.1(10) 1_555 1_555 yes
C(17) C(20) C(22) 111.0(9) 1_555 1_555 yes
C(21) C(20) C(22) 110(1) 1_555 1_555 yes
C(20) C(22) C(23) 116.8(9) 1_555 1_555 yes
C(22) C(23) C(24) 112(1) 1_555 1_555 yes
O(4) C(24) N(1) 121.9(10) 1_555 1_555 yes
O(4) C(24) C(23) 122(1) 1_555 1_555 yes
N(1) C(24) C(23) 116(1) 1_555 1_555 yes
Cl(1) C(25) C(26) 117(1) 1_555 1_555 yes
Cl(1) C(25) C(30) 120(1) 1_555 1_555 yes
C(26) C(25) C(30) 122(1) 1_555 1_555 yes
C(25) C(26) C(27) 118(1) 1_555 1_555 yes
Br(1) C(27) C(26) 119(1) 1_555 1_555 yes
Br(1) C(27) C(28) 120(1) 1_555 1_555 yes
C(26) C(27) C(28) 119(2) 1_555 1_555 yes
C(27) C(28) C(29) 118(1) 1_555 1_555 yes
C(28) C(29) C(30) 121(1) 1_555 1_555 yes
C(25) C(30) C(29) 118(2) 1_555 1_555 yes

loop_
_geom_bond_atom_site_label_1
_geom_bond_atom_site_label_2
_geom_bond_distance
_geom_bond_publ_flag
Br(1) C(27) 1.82(2) yes
Cl(1) C(25) 1.76(1) yes
O(1) C(3) 1.44(1) yes
O(2) C(7) 1.44(1) yes
O(3) C(12) 1.43(1) yes
O(4) C(24) 1.20(2) yes
N(1) C(24) 1.33(2) yes
C(1) C(2) 1.50(2) yes
C(1) C(10) 1.49(2) yes
C(2) C(3) 1.56(2) yes
C(3) C(4) 1.50(2) yes
C(4) C(5) 1.54(2) yes
C(5) C(6) 1.51(2) yes
C(5) C(10) 1.58(2) yes
C(6) C(7) 1.54(1) yes
C(7) C(8) 1.52(2) yes
C(8) C(9) 1.55(1) yes
C(8) C(14) 1.51(1) yes
C(9) C(10) 1.56(1) yes
C(9) C(11) 1.53(2) yes
C(10) C(19) 1.54(2) yes
C(11) C(12) 1.51(1) yes
C(12) C(13) 1.55(1) yes
C(13) C(14) 1.52(2) yes
C(13) C(17) 1.58(1) yes
C(13) C(18) 1.52(2) yes
C(14) C(15) 1.52(2) yes
C(15) C(16) 1.54(2) yes
C(16) C(17) 1.56(2) yes
C(17) C(20) 1.50(2) yes
C(20) C(21) 1.52(2) yes
C(20) C(22) 1.55(1) yes
C(22) C(23) 1.49(2) yes
C(23) C(24) 1.50(1) yes
C(25) C(26) 1.50(2) yes
C(25) C(30) 1.31(2) yes
C(26) C(27) 1.31(2) yes
C(27) C(28) 1.44(3) yes
C(28) C(29) 1.42(3) yes
C(29) C(30) 1.37(3) yes

loop_
_geom_contact_atom_site_label_1
_geom_contact_atom_site_label_2
_geom_contact_distance
_geom_contact_site_symmetry_2
O(1) O(2) 2.67(1) 2_344
O(1) O(3) 2.86(1) 2_354
O(1) C(11) 3.55(1) 2_354
O(2) N(1) 2.92(1) 2_455
O(2) C(2) 3.47(1) 2_354
O(2) C(3) 3.58(1) 2_354
O(3) O(4) 2.85(1) 2_445
O(4) C(29) 3.18(2) 2_455
O(4) C(21) 3.46(2) 2_455
O(4) C(30) 3.58(2) 2_455
N(1) C(14) 3.53(2) 2_445

loop_
_geom_torsion_atom_site_label_1
_geom_torsion_atom_site_label_2
_geom_torsion_atom_site_label_3
_geom_torsion_atom_site_label_4
_geom_torsion
_geom_torsion_site_symmetry_1
_geom_torsion_site_symmetry_2
_geom_torsion_site_symmetry_3
_geom_torsion_site_symmetry_4
_geom_torsion_publ_flag
Br(1) C(27) C(26) C(25) 178(1) 1_555 1_555 1_555 1_555 yes
Br(1) C(27) C(28) C(29) -179(1) 1_555 1_555 1_555 1_555 yes
Cl(1) C(25) C(26) C(27) 177(1) 1_555 1_555 1_555 1_555 yes
Cl(1) C(25) C(30) C(29) -178(1) 1_555 1_555 1_555 1_555 yes
O(1) C(3) C(2) C(1) -174.3(9) 1_555 1_555 1_555 1_555 yes
O(1) C(3) C(4) C(5) 173.9(9) 1_555 1_555 1_555 1_555 yes
O(2) C(7) C(6) C(5) -69(1) 1_555 1_555 1_555 1_555 yes
O(2) C(7) C(8) C(9) 70.0(10) 1_555 1_555 1_555 1_555 yes
O(2) C(7) C(8) C(14) -52(1) 1_555 1_555 1_555 1_555 yes
O(3) C(12) C(11) C(9) 68(1) 1_555 1_555 1_555 1_555 yes
O(3) C(12) C(13) C(14) -65(1) 1_555 1_555 1_555 1_555 yes
O(3) C(12) C(13) C(17) 46(1) 1_555 1_555 1_555 1_555 yes
O(3) C(12) C(13) C(18) 170.1(8) 1_555 1_555 1_555 1_555 yes
O(4) C(24) C(23) C(22) -44(1) 1_555 1_555 1_555 1_555 yes
N(1) C(24) C(23) C(22) 135(1) 1_555 1_555 1_555 1_555 yes
C(1) C(2) C(3) C(4) -55(1) 1_555 1_555 1_555 1_555 yes
C(1) C(10) C(5) C(4) 46(1) 1_555 1_555 1_555 1_555 yes
C(1) C(10) C(5) C(6) 173.1(9) 1_555 1_555 1_555 1_555 yes
C(1) C(10) C(9) C(8) -173.6(9) 1_555 1_555 1_555 1_555 yes
C(1) C(10) C(9) C(11) 61(1) 1_555 1_555 1_555 1_555 yes
C(2) C(1) C(10) C(5) -53(1) 1_555 1_555 1_555 1_555 yes
C(2) C(1) C(10) C(9) 67(1) 1_555 1_555 1_555 1_555 yes
C(2) C(1) C(10) C(19) -169.1(10) 1_555 1_555 1_555 1_555 yes
C(2) C(3) C(4) C(5) 56(1) 1_555 1_555 1_555 1_555 yes
C(3) C(2) C(1) C(10) 59(1) 1_555 1_555 1_555 1_555 yes
C(3) C(4) C(5) C(6) 179.2(9) 1_555 1_555 1_555 1_555 yes
C(3) C(4) C(5) C(10) -52(1) 1_555 1_555 1_555 1_555 yes
C(4) C(5) C(6) C(7) 76(1) 1_555 1_555 1_555 1_555 yes
C(4) C(5) C(10) C(9) -77(1) 1_555 1_555 1_555 1_555 yes
C(4) C(5) C(10) C(19) 163.3(9) 1_555 1_555 1_555 1_555 yes
C(5) C(6) C(7) C(8) 50(1) 1_555 1_555 1_555 1_555 yes
C(5) C(10) C(9) C(8) -53(1) 1_555 1_555 1_555 1_555 yes
C(5) C(10) C(9) C(11) -178.4(8) 1_555 1_555 1_555 1_555 yes
C(6) C(5) C(10) C(9) 49(1) 1_555 1_555 1_555 1_555 yes
C(6) C(5) C(10) C(19) -70(1) 1_555 1_555 1_555 1_555 yes
C(6) C(7) C(8) C(9) -53(1) 1_555 1_555 1_555 1_555 yes
C(6) C(7) C(8) C(14) -176.5(9) 1_555 1_555 1_555 1_555 yes
C(7) C(6) C(5) C(10) -49(1) 1_555 1_555 1_555 1_555 yes
C(7) C(8) C(9) C(10) 57(1) 1_555 1_555 1_555 1_555 yes
C(7) C(8) C(9) C(11) -175.0(8) 1_555 1_555 1_555 1_555 yes
C(7) C(8) C(14) C(13) -175.5(9) 1_555 1_555 1_555 1_555 yes
C(7) C(8) C(14) C(15) -53(1) 1_555 1_555 1_555 1_555 yes
C(8) C(9) C(10) C(19) 63(1) 1_555 1_555 1_555 1_555 yes
C(8) C(9) C(11) C(12) 51(1) 1_555 1_555 1_555 1_555 yes
C(8) C(14) C(13) C(12) -61(1) 1_555 1_555 1_555 1_555 yes
C(8) C(14) C(13) C(17) 176.2(8) 1_555 1_555 1_555 1_555 yes
C(8) C(14) C(13) C(18) 59(1) 1_555 1_555 1_555 1_555 yes
C(8) C(14) C(15) C(16) -162.6(10) 1_555 1_555 1_555 1_555 yes
C(9) C(8) C(14) C(13) 60(1) 1_555 1_555 1_555 1_555 yes
C(9) C(8) C(14) C(15) -177.9(9) 1_555 1_555 1_555 1_555 yes
C(9) C(11) C(12) C(13) -55(1) 1_555 1_555 1_555 1_555 yes
C(10) C(9) C(8) C(14) -178.5(8) 1_555 1_555 1_555 1_555 yes
C(10) C(9) C(11) C(12) 179.0(9) 1_555 1_555 1_555 1_555 yes
C(11) C(9) C(8) C(14) -50(1) 1_555 1_555 1_555 1_555 yes
C(11) C(9) C(10) C(19) -61(1) 1_555 1_555 1_555 1_555 yes
C(11) C(12) C(13) C(14) 55(1) 1_555 1_555 1_555 1_555 yes
C(11) C(12) C(13) C(17) 167.8(9) 1_555 1_555 1_555 1_555 yes
C(11) C(12) C(13) C(18) -68(1) 1_555 1_555 1_555 1_555 yes
C(12) C(13) C(14) C(15) 169.4(9) 1_555 1_555 1_555 1_555 yes
C(12) C(13) C(17) C(16) -154.5(10) 1_555 1_555 1_555 1_555 yes
C(12) C(13) C(17) C(20) 83(1) 1_555 1_555 1_555 1_555 yes
C(13) C(14) C(15) C(16) -35(1) 1_555 1_555 1_555 1_555 yes
C(13) C(17) C(16) C(15) 18(1) 1_555 1_555 1_555 1_555 yes
C(13) C(17) C(20) C(21) -58(1) 1_555 1_555 1_555 1_555 yes
C(13) C(17) C(20) C(22) 176.7(10) 1_555 1_555 1_555 1_555 yes
C(14) C(13) C(17) C(16) -39(1) 1_555 1_555 1_555 1_555 yes
C(14) C(13) C(17) C(20) -162(1) 1_555 1_555 1_555 1_555 yes
C(14) C(15) C(16) C(17) 9(1) 1_555 1_555 1_555 1_555 yes
C(15) C(14) C(13) C(17) 47.4(10) 1_555 1_555 1_555 1_555 yes
C(15) C(14) C(13) C(18) -69(1) 1_555 1_555 1_555 1_555 yes
C(15) C(16) C(17) C(20) 147.8(9) 1_555 1_555 1_555 1_555 yes
C(16) C(17) C(13) C(18) 81(1) 1_555 1_555 1_555 1_555 yes
C(16) C(17) C(20) C(21) -175(1) 1_555 1_555 1_555 1_555 yes
C(16) C(17) C(20) C(22) 59(1) 1_555 1_555 1_555 1_555 yes
C(17) C(20) C(22) C(23) -157(1) 1_555 1_555 1_555 1_555 yes
C(18) C(13) C(17) C(20) -40(1) 1_555 1_555 1_555 1_555 yes
C(20) C(22) C(23) C(24) 176(1) 1_555 1_555 1_555 1_555 yes
C(21) C(20) C(22) C(23) 76(1) 1_555 1_555 1_555 1_555 yes
C(25) C(26) C(27) C(28) 1(2) 1_555 1_555 1_555 1_555 yes
C(25) C(30) C(29) C(28) 0(3) 1_555 1_555 1_555 1_555 yes
C(26) C(25) C(30) C(29) -1(2) 1_555 1_555 1_555 1_555 yes
C(26) C(27) C(28) C(29) -2(2) 1_555 1_555 1_555 1_555 yes
C(27) C(26) C(25) C(30) 0(2) 1_555 1_555 1_555 1_555 yes
C(27) C(28) C(29) C(30) 1(3) 1_555 1_555 1_555 1_555 yes
